data_1575133
loop_
_publ_author_name
'Wang, Han'
'Feng, Jing'
'Liu, Dan-Ni'
'Yu, Mingming'
'Xu, Ze-Feng'
'Li, Chuan-Ying'

_publ_section_title
;
 Intramolecular nitrogen insertion of oxime ester to access aminated
 N-heterocycles
;
_journal_issue 31
_journal_name_full 'Green Chemistry'
_journal_page_first 9445
_journal_page_last 9451
_journal_paper_doi 10.1039/D5GC02482J
_journal_volume 27
_journal_year 2025
_chemical_formula_moiety 'C22 H16 N2'
_chemical_formula_sum 'C22 H16 N2'
_chemical_formula_weight 308.37
_space_group_crystal_system orthorhombic
_space_group_IT_number 61
_space_group_name_Hall '-P 2ac 2ab'
_space_group_name_H-M_alt 'P b c a'
_atom_sites_solution_hydrogens geom
_atom_sites_solution_primary dual
_audit_creation_date 2024-05-05
_audit_creation_method
;
Olex2 1.3
(compiled 2020.11.12 svn.r5f609507 for OlexSys, GUI svn.r6408)
;
_audit_update_record
;
2025-02-07 deposited with the CCDC.	2025-07-14 downloaded from the CCDC.
;
_cell_angle_alpha 90
_cell_angle_beta 90
_cell_angle_gamma 90
_cell_formula_units_Z 8
_cell_length_a 15.7315(7)
_cell_length_b 9.3263(4)
_cell_length_c 21.7128(9)
_cell_measurement_reflns_used 9870
_cell_measurement_temperature 295.27
_cell_measurement_theta_max 71.95
_cell_measurement_theta_min 4.95
_cell_volume 3185.6(2)
_computing_cell_refinement 'SAINT V8.38A (Bruker, 2018)'
_computing_data_reduction 'SAINT V8.38A (Bruker, 2018)'
_computing_molecular_graphics 'Olex2 1.3 (Dolomanov et al., 2009)'
_computing_publication_material 'Olex2 1.3 (Dolomanov et al., 2009)'
_computing_structure_refinement 'SHELXL 2018/3 (Sheldrick, 2015)'
_computing_structure_solution 'SHELXT 2018/2 (Sheldrick, 2018)'
_diffrn_ambient_temperature 295.27
_diffrn_detector 'Bruker APEX2 area detector'
_diffrn_detector_area_resol_mean 7.9
_diffrn_detector_type 'CCD area detector'
_diffrn_measured_fraction_theta_full 0.986
_diffrn_measured_fraction_theta_max 0.984
_diffrn_measurement_device 'three-circle diffractometer'
_diffrn_measurement_device_type 'Bruker APEX-II CCD'
_diffrn_measurement_method '\f and \w scans'
_diffrn_radiation_monochromator 'mirror optics'
_diffrn_radiation_probe x-ray
_diffrn_radiation_type CuK\a
_diffrn_radiation_wavelength 1.54178
_diffrn_reflns_av_R_equivalents 0.0614
_diffrn_reflns_av_unetI/netI 0.0267
_diffrn_reflns_Laue_measured_fraction_full 0.986
_diffrn_reflns_Laue_measured_fraction_max 0.984
_diffrn_reflns_limit_h_max 19
_diffrn_reflns_limit_h_min -19
_diffrn_reflns_limit_k_max 11
_diffrn_reflns_limit_k_min -11
_diffrn_reflns_limit_l_max 26
_diffrn_reflns_limit_l_min -26
_diffrn_reflns_number 49086
_diffrn_reflns_point_group_measured_fraction_full 0.986
_diffrn_reflns_point_group_measured_fraction_max 0.984
_diffrn_reflns_theta_full 67.679
_diffrn_reflns_theta_max 72.478
_diffrn_reflns_theta_min 4.949
_diffrn_source 'microfocus sealed X-ray tube'
_diffrn_source_current 1.0
_diffrn_source_power 0.05
_diffrn_source_type 'Incoatec I\ms'
_diffrn_source_voltage 50.0
_diffrn_standards_number 0
_exptl_absorpt_coefficient_mu 0.586
_exptl_absorpt_correction_T_max 0.7536
_exptl_absorpt_correction_T_min 0.6365
_exptl_absorpt_correction_type multi-scan
_exptl_absorpt_process_details
;
SADABS-2016/2 (Bruker,2016/2) was used for absorption correction.
wR2(int) was 0.1338 before and 0.0818 after correction.
The Ratio of minimum to maximum transmission is 0.8446.
The \l/2 correction factor is Not present.
;
_exptl_crystal_colour colourless
_exptl_crystal_colour_primary colourless
_exptl_crystal_density_diffrn 1.286
_exptl_crystal_description plate
_exptl_crystal_F_000 1296
_exptl_crystal_size_max 0.26
_exptl_crystal_size_mid 0.16
_exptl_crystal_size_min 0.09
_refine_diff_density_max 0.301
_refine_diff_density_min -0.315
_refine_diff_density_rms 0.085
_refine_ls_extinction_coef 0.045(4)
_refine_ls_extinction_expression Fc^*^=kFc[1+0.001xFc^2^\l^3^/sin(2\q)]^-1/4^
_refine_ls_extinction_method 'SHELXL-2018/3 (Sheldrick 2018)'
_refine_ls_goodness_of_fit_ref 1.072
_refine_ls_hydrogen_treatment constr
_refine_ls_matrix_type full
_refine_ls_number_parameters 219
_refine_ls_number_reflns 3113
_refine_ls_number_restraints 0
_refine_ls_restrained_S_all 1.072
_refine_ls_R_factor_all 0.0685
_refine_ls_R_factor_gt 0.0638
_refine_ls_shift/su_max 0.001
_refine_ls_shift/su_mean 0.000
_refine_ls_structure_factor_coef Fsqd
_refine_ls_weighting_details 'w=1/[\s^2^(Fo^2^)+(0.1235P)^2^+0.3517P] where P=(Fo^2^+2Fc^2^)/3'
_refine_ls_weighting_scheme calc
_refine_ls_wR_factor_gt 0.1833
_refine_ls_wR_factor_ref 0.1911
_reflns_Friedel_coverage 0.000
_reflns_number_gt 2715
_reflns_number_total 3113
_reflns_threshold_expression 'I > 2\s(I)'
_cod_data_source_file d5gc02482j2.cif
_cod_data_source_block 1
_cod_depositor_comments 'Adding full bibliography for 1575133--1575135.cif.'
_cod_database_code 1575133
_shelx_shelxl_version_number 2018/3
_shelx_space_group_comment
;
The symmetry employed for this shelxl refinement is uniquely defined
by the following loop, which should always be used as a source of
symmetry information in preference to the above space-group names.
They are only intended as comments.
;
_shelx_estimated_absorpt_t_max 0.949
_shelx_estimated_absorpt_t_min 0.863
_olex2_refinement_description
;
1. Fixed Uiso
 At 1.2 times of:
  All C(H) groups
 At 1.5 times of:
  All C(H,H,H) groups
2.a Aromatic/amide H refined with riding coordinates:
 C16(H16), C18(H18), C20(H20), C22(H22), C3(H3), C13(H13), C7(H7), C15(H15),
 C2(H2), C17(H17), C9(H9), C19(H19), C5(H5)
2.b Idealised Me refined as rotating group:
 C21(H21A,H21B,H21C)
;
_olex2_submission_special_instructions 'No special instructions were received'

loop_
_space_group_symop_operation_xyz
'x, y, z'
'-x+1/2, -y, z+1/2'
'-x, y+1/2, -z+1/2'
'x+1/2, -y+1/2, -z'
'-x, -y, -z'
'x-1/2, y, -z-1/2'
'x, -y-1/2, z-1/2'
'-x-1/2, y-1/2, z'

loop_
_atom_site_label
_atom_site_type_symbol
_atom_site_fract_x
_atom_site_fract_y
_atom_site_fract_z
_atom_site_U_iso_or_equiv
_atom_site_adp_type
_atom_site_occupancy
_atom_site_site_symmetry_order
_atom_site_calc_flag
_atom_site_refinement_flags_posn
_atom_site_refinement_flags_adp
_atom_site_refinement_flags_occupancy
_atom_site_disorder_assembly
_atom_site_disorder_group
N1 N 0.35799(8) 0.26631(15) 0.66387(6) 0.0654(4) Uani 1 1 d . . . . .
N2 N 0.28295(8) 0.39666(15) 0.73504(6) 0.0661(4) Uani 1 1 d . . . . .
C1 C 0.43013(10) 0.34202(16) 0.75984(7) 0.0601(4) Uani 1 1 d . . . . .
C4 C 0.35565(9) 0.34049(17) 0.72090(7) 0.0609(4) Uani 1 1 d . . . . .
C6 C 0.42663(10) 0.42490(16) 0.81416(7) 0.0612(4) Uani 1 1 d . . . . .
C8 C 0.34730(11) 0.49555(16) 0.82895(7) 0.0639(4) Uani 1 1 d . . . . .
C10 C 0.41404(10) 0.28694(18) 0.61528(7) 0.0639(4) Uani 1 1 d . . . . .
C12 C 0.27704(10) 0.47200(17) 0.79014(7) 0.0641(4) Uani 1 1 d . . . . .
C14 C 0.38385(11) 0.20369(17) 0.56518(7) 0.0644(4) Uani 1 1 d . . . . .
C16 C 0.29233(11) 0.17622(19) 0.64322(8) 0.0681(5) Uani 1 1 d . . . . .
H16 H 0.245520 0.149276 0.666679 0.082 Uiso 1 1 calc R U . . .
C18 C 0.49901(12) 0.4279(2) 0.85232(8) 0.0723(5) Uani 1 1 d . . . . .
H18 H 0.498752 0.484224 0.887666 0.087 Uiso 1 1 calc R U . . .
C20 C 0.50240(11) 0.25813(19) 0.74747(8) 0.0702(5) Uani 1 1 d . . . . .
H20 H 0.503437 0.199482 0.712837 0.084 Uiso 1 1 calc R U . . .
C22 C 0.48537(11) 0.3726(2) 0.61012(9) 0.0736(5) Uani 1 1 d . . . . .
H22 H 0.503238 0.430052 0.642629 0.088 Uiso 1 1 calc R U . . .
C11 C 0.30650(12) 0.13433(19) 0.58488(8) 0.0712(5) Uani 1 1 d . . . . .
C3 C 0.19725(12) 0.5303(2) 0.80475(9) 0.0765(5) Uani 1 1 d . . . . .
H3 H 0.150925 0.512815 0.779211 0.092 Uiso 1 1 calc R U . . .
C13 C 0.56979(12) 0.3490(2) 0.83809(9) 0.0795(5) Uani 1 1 d . . . . .
H13 H 0.617344 0.353439 0.863472 0.095 Uiso 1 1 calc R U . . .
C7 C 0.33517(14) 0.5834(2) 0.88089(8) 0.0798(5) Uani 1 1 d . . . . .
H7 H 0.380890 0.602867 0.906725 0.096 Uiso 1 1 calc R U . . .
C15 C 0.18740(15) 0.6124(2) 0.85627(10) 0.0862(6) Uani 1 1 d . . . . .
H15 H 0.134276 0.649601 0.866192 0.103 Uiso 1 1 calc R U . . .
C2 C 0.42982(14) 0.2027(2) 0.51039(9) 0.0822(6) Uani 1 1 d . . . . .
H2 H 0.411682 0.147539 0.477199 0.099 Uiso 1 1 calc R U . . .
C17 C 0.57109(11) 0.2621(2) 0.78589(10) 0.0802(5) Uani 1 1 d . . . . .
H17 H 0.618784 0.206728 0.777204 0.096 Uiso 1 1 calc R U . . .
C9 C 0.52934(13) 0.3698(3) 0.55489(10) 0.0872(6) Uani 1 1 d . . . . .
H9 H 0.577711 0.426178 0.550415 0.105 Uiso 1 1 calc R U . . .
C19 C 0.50283(15) 0.2847(3) 0.50596(10) 0.0892(6) Uani 1 1 d . . . . .
H19 H 0.534551 0.282837 0.469826 0.107 Uiso 1 1 calc R U . . .
C5 C 0.25711(17) 0.6405(2) 0.89399(10) 0.0893(6) Uani 1 1 d . . . . .
H5 H 0.250522 0.698761 0.928427 0.107 Uiso 1 1 calc R U . . .
C21 C 0.25395(16) 0.0344(3) 0.54737(11) 0.0983(7) Uani 1 1 d . . . . .
H21A H 0.241146 0.077990 0.508413 0.147 Uiso 1 1 calc R U . . .
H21B H 0.201994 0.013731 0.568799 0.147 Uiso 1 1 calc R U . . .
H21C H 0.284823 -0.053049 0.540716 0.147 Uiso 1 1 calc R U . . .

loop_
_atom_site_aniso_label
_atom_site_aniso_U_11
_atom_site_aniso_U_22
_atom_site_aniso_U_33
_atom_site_aniso_U_23
_atom_site_aniso_U_13
_atom_site_aniso_U_12
N1 0.0630(8) 0.0737(8) 0.0596(8) -0.0086(6) -0.0023(5) 0.0006(6)
N2 0.0648(8) 0.0701(8) 0.0636(8) -0.0040(6) -0.0012(6) 0.0055(6)
C1 0.0628(8) 0.0601(8) 0.0573(8) 0.0006(6) -0.0010(6) -0.0016(6)
C4 0.0633(9) 0.0618(8) 0.0575(8) -0.0019(6) -0.0020(6) 0.0006(6)
C6 0.0692(9) 0.0568(8) 0.0575(8) 0.0023(6) -0.0018(6) -0.0071(6)
C8 0.0800(10) 0.0541(8) 0.0576(8) 0.0013(6) 0.0039(7) -0.0013(7)
C10 0.0626(9) 0.0681(9) 0.0611(9) 0.0000(7) -0.0017(6) 0.0040(7)
C12 0.0717(9) 0.0599(8) 0.0606(9) 0.0012(6) 0.0033(7) 0.0028(7)
C14 0.0718(9) 0.0631(9) 0.0583(8) -0.0006(6) -0.0058(7) 0.0078(7)
C16 0.0669(9) 0.0709(9) 0.0666(9) -0.0011(7) -0.0034(7) -0.0040(7)
C18 0.0806(11) 0.0716(10) 0.0647(9) -0.0001(7) -0.0086(7) -0.0141(8)
C20 0.0674(9) 0.0771(10) 0.0662(9) -0.0050(8) -0.0037(7) 0.0061(8)
C22 0.0704(10) 0.0816(11) 0.0689(10) -0.0033(8) -0.0005(7) -0.0017(8)
C11 0.0803(10) 0.0686(10) 0.0647(10) -0.0010(7) -0.0113(8) -0.0028(8)
C3 0.0775(11) 0.0746(10) 0.0773(11) 0.0028(8) 0.0073(8) 0.0121(8)
C13 0.0678(10) 0.0932(13) 0.0775(11) 0.0052(9) -0.0143(8) -0.0076(9)
C7 0.1042(14) 0.0694(10) 0.0658(10) -0.0074(8) -0.0004(9) 0.0040(9)
C15 0.1014(14) 0.0763(11) 0.0809(12) 0.0058(9) 0.0205(10) 0.0237(10)
C2 0.1009(14) 0.0847(12) 0.0611(10) -0.0040(8) 0.0004(9) 0.0076(10)
C17 0.0653(10) 0.0936(12) 0.0816(12) -0.0009(10) -0.0093(8) 0.0083(9)
C9 0.0797(11) 0.1014(15) 0.0805(12) 0.0073(10) 0.0100(9) -0.0059(10)
C19 0.1010(14) 0.1001(15) 0.0666(11) 0.0021(10) 0.0168(9) 0.0051(12)
C5 0.1264(18) 0.0730(11) 0.0684(11) -0.0072(8) 0.0111(11) 0.0216(11)
C21 0.1155(16) 0.0961(14) 0.0832(13) -0.0089(11) -0.0203(11) -0.0233(13)

loop_
_atom_type_symbol
_atom_type_description
_atom_type_scat_dispersion_real
_atom_type_scat_dispersion_imag
_atom_type_scat_source
C C 0.0181 0.0091 'International Tables Vol C Tables 4.2.6.8 and 6.1.1.4'
H H 0.0000 0.0000 'International Tables Vol C Tables 4.2.6.8 and 6.1.1.4'
N N 0.0311 0.0180 'International Tables Vol C Tables 4.2.6.8 and 6.1.1.4'

loop_
_geom_angle_atom_site_label_1
_geom_angle_atom_site_label_2
_geom_angle_atom_site_label_3
_geom_angle
_geom_angle_site_symmetry_1
_geom_angle_site_symmetry_3
_geom_angle_publ_flag
C10 N1 C4 127.75(14) . . ?
C10 N1 C16 107.89(13) . . ?
C16 N1 C4 123.43(13) . . ?
C4 N2 C12 117.87(13) . . ?
C6 C1 C4 117.58(14) . . ?
C20 C1 C4 122.57(14) . . ?
C20 C1 C6 119.74(14) . . ?
N1 C4 C1 119.64(13) . . ?
N2 C4 N1 115.28(13) . . ?
N2 C4 C1 124.99(14) . . ?
C1 C6 C8 117.93(14) . . ?
C18 C6 C1 118.10(15) . . ?
C18 C6 C8 123.88(15) . . ?
C12 C8 C6 118.26(14) . . ?
C7 C8 C6 124.04(16) . . ?
C7 C8 C12 117.67(16) . . ?
N1 C10 C14 107.12(14) . . ?
C22 C10 N1 131.10(16) . . ?
C22 C10 C14 121.74(16) . . ?
N2 C12 C8 122.79(14) . . ?
N2 C12 C3 116.72(15) . . ?
C3 C12 C8 120.44(16) . . ?
C10 C14 C11 107.48(14) . . ?
C2 C14 C10 119.03(17) . . ?
C2 C14 C11 133.49(16) . . ?
N1 C16 H16 124.7 . . ?
C11 C16 N1 110.65(15) . . ?
C11 C16 H16 124.7 . . ?
C6 C18 H18 119.5 . . ?
C13 C18 C6 120.91(17) . . ?
C13 C18 H18 119.5 . . ?
C1 C20 H20 119.7 . . ?
C17 C20 C1 120.54(17) . . ?
C17 C20 H20 119.7 . . ?
C10 C22 H22 121.1 . . ?
C10 C22 C9 117.72(18) . . ?
C9 C22 H22 121.1 . . ?
C14 C11 C21 125.93(17) . . ?
C16 C11 C14 106.79(15) . . ?
C16 C11 C21 127.27(19) . . ?
C12 C3 H3 119.9 . . ?
C15 C3 C12 120.26(18) . . ?
C15 C3 H3 119.9 . . ?
C18 C13 H13 119.7 . . ?
C18 C13 C17 120.51(16) . . ?
C17 C13 H13 119.7 . . ?
C8 C7 H7 119.5 . . ?
C5 C7 C8 121.00(19) . . ?
C5 C7 H7 119.5 . . ?
C3 C15 H15 120.1 . . ?
C3 C15 C5 119.86(19) . . ?
C5 C15 H15 120.1 . . ?
C14 C2 H2 120.4 . . ?
C19 C2 C14 119.13(18) . . ?
C19 C2 H2 120.4 . . ?
C20 C17 C13 120.06(17) . . ?
C20 C17 H17 120.0 . . ?
C13 C17 H17 120.0 . . ?
C22 C9 H9 119.3 . . ?
C22 C9 C19 121.5(2) . . ?
C19 C9 H9 119.3 . . ?
C2 C19 C9 120.78(19) . . ?
C2 C19 H19 119.6 . . ?
C9 C19 H19 119.6 . . ?
C7 C5 C15 120.72(18) . . ?
C7 C5 H5 119.6 . . ?
C15 C5 H5 119.6 . . ?
C11 C21 H21A 109.5 . . ?
C11 C21 H21B 109.5 . . ?
C11 C21 H21C 109.5 . . ?
H21A C21 H21B 109.5 . . ?
H21A C21 H21C 109.5 . . ?
H21B C21 H21C 109.5 . . ?

loop_
_geom_bond_atom_site_label_1
_geom_bond_atom_site_label_2
_geom_bond_distance
_geom_bond_site_symmetry_2
_geom_bond_publ_flag
N1 C4 1.419(2) . ?
N1 C10 1.388(2) . ?
N1 C16 1.405(2) . ?
N2 C4 1.295(2) . ?
N2 C12 1.391(2) . ?
C1 C4 1.445(2) . ?
C1 C6 1.411(2) . ?
C1 C20 1.406(2) . ?
C6 C8 1.447(2) . ?
C6 C18 1.409(2) . ?
C8 C12 1.407(2) . ?
C8 C7 1.407(2) . ?
C10 C14 1.418(2) . ?
C10 C22 1.382(2) . ?
C12 C3 1.404(2) . ?
C14 C11 1.443(3) . ?
C14 C2 1.392(3) . ?
C16 H16 0.9300 . ?
C16 C11 1.344(2) . ?
C18 H18 0.9300 . ?
C18 C13 1.370(3) . ?
C20 H20 0.9300 . ?
C20 C17 1.366(2) . ?
C22 H22 0.9300 . ?
C22 C9 1.385(3) . ?
C11 C21 1.488(3) . ?
C3 H3 0.9300 . ?
C3 C15 1.365(3) . ?
C13 H13 0.9300 . ?
C13 C17 1.394(3) . ?
C7 H7 0.9300 . ?
C7 C5 1.369(3) . ?
C15 H15 0.9300 . ?
C15 C5 1.394(3) . ?
C2 H2 0.9300 . ?
C2 C19 1.383(3) . ?
C17 H17 0.9300 . ?
C9 H9 0.9300 . ?
C9 C19 1.390(3) . ?
C19 H19 0.9300 . ?
C5 H5 0.9300 . ?
C21 H21A 0.9600 . ?
C21 H21B 0.9600 . ?
C21 H21C 0.9600 . ?

loop_
_geom_torsion_atom_site_label_1
_geom_torsion_atom_site_label_2
_geom_torsion_atom_site_label_3
_geom_torsion_atom_site_label_4
_geom_torsion
_geom_torsion_site_symmetry_1
_geom_torsion_site_symmetry_2
_geom_torsion_site_symmetry_3
_geom_torsion_site_symmetry_4
_geom_torsion_publ_flag
N1 C10 C14 C11 1.17(18) . . . . ?
N1 C10 C14 C2 -178.70(15) . . . . ?
N1 C10 C22 C9 179.67(19) . . . . ?
N1 C16 C11 C14 -1.9(2) . . . . ?
N1 C16 C11 C21 177.35(19) . . . . ?
N2 C12 C3 C15 -176.33(15) . . . . ?
C1 C6 C8 C12 3.1(2) . . . . ?
C1 C6 C8 C7 -178.84(15) . . . . ?
C1 C6 C18 C13 -2.0(2) . . . . ?
C1 C20 C17 C13 0.4(3) . . . . ?
C4 N1 C10 C14 -171.46(14) . . . . ?
C4 N1 C10 C22 6.2(3) . . . . ?
C4 N1 C16 C11 172.44(15) . . . . ?
C4 N2 C12 C8 3.4(2) . . . . ?
C4 N2 C12 C3 -179.21(15) . . . . ?
C4 C1 C6 C8 3.6(2) . . . . ?
C4 C1 C6 C18 -179.65(14) . . . . ?
C4 C1 C20 C17 -179.42(17) . . . . ?
C6 C1 C4 N1 175.93(13) . . . . ?
C6 C1 C4 N2 -7.7(2) . . . . ?
C6 C1 C20 C17 -3.5(3) . . . . ?
C6 C8 C12 N2 -7.0(2) . . . . ?
C6 C8 C12 C3 175.72(15) . . . . ?
C6 C8 C7 C5 -176.33(17) . . . . ?
C6 C18 C13 C17 -1.0(3) . . . . ?
C8 C6 C18 C13 174.52(16) . . . . ?
C8 C12 C3 C15 1.1(3) . . . . ?
C8 C7 C5 C15 0.4(3) . . . . ?
C10 N1 C4 N2 126.33(17) . . . . ?
C10 N1 C4 C1 -57.0(2) . . . . ?
C10 N1 C16 C11 2.7(2) . . . . ?
C10 C14 C11 C16 0.45(19) . . . . ?
C10 C14 C11 C21 -178.84(19) . . . . ?
C10 C14 C2 C19 -1.1(3) . . . . ?
C10 C22 C9 C19 0.3(3) . . . . ?
C12 N2 C4 N1 -179.35(13) . . . . ?
C12 N2 C4 C1 4.2(2) . . . . ?
C12 C8 C7 C5 1.7(3) . . . . ?
C12 C3 C15 C5 1.0(3) . . . . ?
C14 C10 C22 C9 -2.9(3) . . . . ?
C14 C2 C19 C9 -1.4(3) . . . . ?
C16 N1 C4 N2 -41.3(2) . . . . ?
C16 N1 C4 C1 135.38(16) . . . . ?
C16 N1 C10 C14 -2.31(18) . . . . ?
C16 N1 C10 C22 175.40(18) . . . . ?
C18 C6 C8 C12 -173.45(15) . . . . ?
C18 C6 C8 C7 4.6(2) . . . . ?
C18 C13 C17 C20 1.9(3) . . . . ?
C20 C1 C4 N1 -8.1(2) . . . . ?
C20 C1 C4 N2 168.25(16) . . . . ?
C20 C1 C6 C8 -172.52(14) . . . . ?
C20 C1 C6 C18 4.2(2) . . . . ?
C22 C10 C14 C11 -176.80(16) . . . . ?
C22 C10 C14 C2 3.3(2) . . . . ?
C22 C9 C19 C2 1.9(4) . . . . ?
C11 C14 C2 C19 179.08(19) . . . . ?
C3 C15 C5 C7 -1.8(3) . . . . ?
C7 C8 C12 N2 174.81(15) . . . . ?
C7 C8 C12 C3 -2.5(2) . . . . ?
C2 C14 C11 C16 -179.7(2) . . . . ?
C2 C14 C11 C21 1.0(3) . . . . ?
